data_2240199
loop_
_publ_author_name
'Moon, Bokhee'
'Jeon, Youngeun'
'Moon, Suk-Hee'
'Park, Ki-Min'

_publ_section_title
;
 Crystal structure of a one-dimensional helical-type silver(I)
 coordination polymer:
 <i>catena</i>-poly[[silver(I)-\m-<i>N</i>-(pyridin-4-ylmethyl)pyridine-3-amine-\k^2^<i>N</i>:<i>N</i>']
 nitrate dimethyl sulfoxide disolvate]
;
_journal_issue 12
_journal_name_full 'Acta Crystallographica Section E'
_journal_page_first 507
_journal_page_last 509
_journal_paper_doi 10.1107/S1600536814024817
_journal_volume 70
_journal_year 2014
_chemical_formula_iupac '[Ag (C11 H11 N3)] N O3, 2C2 H6 O S'
_chemical_formula_moiety 'C11 H11 Ag N3, N O3, 2(C2 H6 O S)'
_chemical_formula_sum 'C15 H23 Ag N4 O5 S2'
_chemical_formula_weight 511.36
_chemical_name_systematic
'<i>catena</i>-Poly[[silver(I)-\m-<i>N</i>-(pyridin-4-ylmethyl)pyridine-3-amine-\k^2^<i>N</i>:<i>N</i>'] nitrate dimethyl sulfoxide disolvate]'
_space_group_IT_number 14
_symmetry_cell_setting monoclinic
_symmetry_space_group_name_Hall '-P 2ybc'
_symmetry_space_group_name_H-M 'P 1 21/c 1'
_atom_sites_solution_hydrogens geom
_atom_sites_solution_primary direct
_atom_sites_solution_secondary difmap
_audit_creation_method SHELXTL
_cell_angle_alpha 90.00
_cell_angle_beta 91.9500(10)
_cell_angle_gamma 90.00
_cell_formula_units_Z 4
_cell_length_a 11.7046(6)
_cell_length_b 16.7871(8)
_cell_length_c 10.4922(5)
_cell_measurement_reflns_used 7555
_cell_measurement_temperature 173(2)
_cell_measurement_theta_max 28.27
_cell_measurement_theta_min 2.29
_cell_volume 2060.38(17)
_computing_cell_refinement
;
<i>SAINT-Plus</i> (Bruker, 2000)
;
_computing_data_collection
;
<i>SMART</i> (Bruker, 2000)
;
_computing_data_reduction
;
<i>SAINT-Plus</i> (Bruker, 2000)
;
_computing_molecular_graphics
;
<i>DIAMOND</i> (Brandenburg, 2005)
;
_computing_publication_material
;
<i>SHELXTL</i> (Sheldrick, 2008)
;
_computing_structure_refinement
;
<i>SHELXL97</i> (Sheldrick, 2008)
;
_computing_structure_solution
;
<i>SHELXS97</i> (Sheldrick, 2008)
;
_diffrn_ambient_temperature 173(2)
_diffrn_measured_fraction_theta_full 0.998
_diffrn_measured_fraction_theta_max 0.998
_diffrn_measurement_device_type 'Bruker SMART CCD area-detector'
_diffrn_measurement_method '\f and \w scans'
_diffrn_radiation_monochromator graphite
_diffrn_radiation_source 'fine-focus sealed tube'
_diffrn_radiation_type MoK\a
_diffrn_radiation_wavelength 0.71073
_diffrn_reflns_av_R_equivalents 0.0627
_diffrn_reflns_av_sigmaI/netI 0.0461
_diffrn_reflns_limit_h_max 14
_diffrn_reflns_limit_h_min -12
_diffrn_reflns_limit_k_max 19
_diffrn_reflns_limit_k_min -20
_diffrn_reflns_limit_l_max 12
_diffrn_reflns_limit_l_min -12
_diffrn_reflns_number 11476
_diffrn_reflns_theta_full 25.99
_diffrn_reflns_theta_max 25.99
_diffrn_reflns_theta_min 1.74
_exptl_absorpt_coefficient_mu 1.214
_exptl_absorpt_correction_T_max 0.8680
_exptl_absorpt_correction_T_min 0.7047
_exptl_absorpt_correction_type multi-scan
_exptl_absorpt_process_details
;
(<i>SADABS</i>; Bruker, 2000)
;
_exptl_crystal_colour colorless
_exptl_crystal_density_diffrn 1.649
_exptl_crystal_density_method 'not measured'
_exptl_crystal_description plate
_exptl_crystal_F_000 1040
_exptl_crystal_size_max 0.31
_exptl_crystal_size_mid 0.24
_exptl_crystal_size_min 0.12
_refine_diff_density_max 0.576
_refine_diff_density_min -0.628
_refine_ls_extinction_method none
_refine_ls_goodness_of_fit_ref 1.079
_refine_ls_hydrogen_treatment constr
_refine_ls_matrix_type full
_refine_ls_number_parameters 255
_refine_ls_number_reflns 4039
_refine_ls_number_restraints 0
_refine_ls_restrained_S_all 1.079
_refine_ls_R_factor_all 0.0352
_refine_ls_R_factor_gt 0.0276
_refine_ls_shift/su_max 0.001
_refine_ls_shift/su_mean 0.000
_refine_ls_structure_factor_coef Fsqd
_refine_ls_weighting_details 'calc w=1/[\s^2^(Fo^2^)+(0.0348P)^2^+1.0473P] where P=(Fo^2^+2Fc^2^)/3'
_refine_ls_weighting_scheme calc
_refine_ls_wR_factor_gt 0.0708
_refine_ls_wR_factor_ref 0.0776
_reflns_number_gt 3485
_reflns_number_total 4039
_reflns_threshold_expression I>2\s(I)
_cod_data_source_file hg5419sup1.cf
_cod_data_source_block I
_cod_original_sg_symbol_H-M 'P 21/c'
_cod_database_code 2240199
_cod_database_fobs_code 2240199

loop_
_symmetry_equiv_pos_as_xyz
'x, y, z'
'-x, y+1/2, -z+1/2'
'-x, -y, -z'
'x, -y-1/2, z-1/2'

loop_
_atom_site_type_symbol
_atom_site_label
_atom_site_fract_x
_atom_site_fract_y
_atom_site_fract_z
_atom_site_U_iso_or_equiv
_atom_site_adp_type
_atom_site_calc_flag
_atom_site_refinement_flags
_atom_site_occupancy
_atom_site_symmetry_multiplicity
_atom_site_disorder_assembly
_atom_site_disorder_group
Ag Ag1 0.599664(17) 0.557957(11) 0.078155(18) 0.03159(9) Uani d . 1 1 . .
N N1 0.64574(18) 0.46711(13) 0.2167(2) 0.0311(5) Uani d . 1 1 . .
N N2 0.45491(18) 0.15285(12) 0.5486(2) 0.0287(5) Uani d . 1 1 . .
N N3 0.6908(2) 0.29282(13) 0.6162(2) 0.0346(5) Uani d . 1 1 . .
H H3 0.7182 0.3160 0.6859 0.092(15) Uiso calc R 1 1 . .
C C1 0.7468(2) 0.42880(15) 0.2103(3) 0.0328(6) Uani d . 1 1 . .
H H1 0.7945 0.4404 0.1412 0.039 Uiso calc R 1 1 . .
C C2 0.7836(2) 0.37356(15) 0.2997(3) 0.0321(6) Uani d . 1 1 . .
H H2 0.8551 0.3477 0.2911 0.039 Uiso calc R 1 1 . .
C C3 0.7164(2) 0.35560(14) 0.4024(2) 0.0279(5) Uani d . 1 1 . .
C C4 0.6126(2) 0.39512(16) 0.4087(3) 0.0355(6) Uani d . 1 1 . .
H H4 0.5635 0.3849 0.4772 0.043 Uiso calc R 1 1 . .
C C5 0.5808(2) 0.44944(16) 0.3151(3) 0.0373(6) Uani d . 1 1 . .
H H5 0.5092 0.4755 0.3211 0.045 Uiso calc R 1 1 . .
C C6 0.7578(2) 0.29614(15) 0.5034(3) 0.0336(6) Uani d . 1 1 . .
H H6A 0.7585 0.2425 0.4644 0.040 Uiso calc R 1 1 . .
H H6B 0.8375 0.3096 0.5294 0.040 Uiso calc R 1 1 . .
C C7 0.5858(2) 0.25525(14) 0.6209(2) 0.0284(5) Uani d . 1 1 . .
C C8 0.5553(2) 0.19125(14) 0.5408(2) 0.0270(5) Uani d . 1 1 . .
H H8 0.6074 0.1744 0.4788 0.032 Uiso calc R 1 1 . .
C C9 0.3803(2) 0.17604(17) 0.6358(3) 0.0350(6) Uani d . 1 1 . .
H H9 0.3100 0.1483 0.6420 0.042 Uiso calc R 1 1 . .
C C10 0.4037(3) 0.23941(17) 0.7165(3) 0.0388(6) Uani d . 1 1 . .
H H10 0.3495 0.2553 0.7769 0.047 Uiso calc R 1 1 . .
C C11 0.5062(2) 0.27946(16) 0.7091(2) 0.0356(6) Uani d . 1 1 . .
H H11 0.5226 0.3234 0.7639 0.043 Uiso calc R 1 1 . .
S S1 0.90399(6) 0.61772(4) 0.14218(7) 0.03541(16) Uani d . 1 1 . .
O O4 0.78359(17) 0.64866(14) 0.1364(2) 0.0545(6) Uani d . 1 1 . .
C C12 0.9849(2) 0.68750(17) 0.2364(3) 0.0392(7) Uani d . 1 1 . .
H H12A 0.9627 0.6838 0.3254 0.047 Uiso calc R 1 1 . .
H H12B 0.9699 0.7415 0.2046 0.047 Uiso calc R 1 1 . .
H H12C 1.0665 0.6755 0.2309 0.047 Uiso calc R 1 1 . .
C C13 0.9641(3) 0.6403(2) -0.0077(3) 0.0470(7) Uani d . 1 1 . .
H H13A 0.9288 0.6065 -0.0741 0.071 Uiso calc R 1 1 . .
H H13B 1.0467 0.6305 -0.0025 0.071 Uiso calc R 1 1 . .
H H13C 0.9500 0.6964 -0.0287 0.071 Uiso calc R 1 1 . .
S S2 0.85523(7) 0.61054(5) 0.61168(7) 0.0404(3) Uani d P 0.937(3) 1 A 1
S S2' 0.8683(14) 0.5787(10) 0.4964(13) 0.060(5) Uani d P 0.063(3) 1 A 2
O O5 0.95718(18) 0.64284(13) 0.5476(2) 0.0486(5) Uani d . 1 1 . .
C C14 0.7356(3) 0.6311(3) 0.5101(4) 0.0866(14) Uani d . 1 1 . .
H H14A 0.7204 0.6885 0.5099 0.104 Uiso calc PR 0.937(3) 1 A 1
H H14B 0.6687 0.6026 0.5407 0.104 Uiso calc PR 0.937(3) 1 A 1
H H14C 0.7512 0.6135 0.4234 0.104 Uiso calc PR 0.937(3) 1 A 1
H H14D 0.7343 0.6771 0.4527 0.104 Uiso d PR 0.063(3) 1 A 2
H H14E 0.7282 0.6493 0.5982 0.104 Uiso d PR 0.063(3) 1 A 2
H H14F 0.6719 0.5954 0.4870 0.104 Uiso d PR 0.063(3) 1 A 2
C C15 0.8616(4) 0.5055(2) 0.5930(5) 0.0829(14) Uani d . 1 1 . .
H H15A 0.9245 0.4841 0.6466 0.100 Uiso calc PR 0.937(3) 1 A 1
H H15B 0.8743 0.4926 0.5035 0.100 Uiso calc PR 0.937(3) 1 A 1
H H15C 0.7893 0.4818 0.6185 0.100 Uiso calc PR 0.937(3) 1 A 1
H H15D 0.9322 0.4742 0.5905 0.100 Uiso d PR 0.063(3) 1 A 2
H H15E 0.7963 0.4716 0.5681 0.100 Uiso d PR 0.063(3) 1 A 2
H H15F 0.8519 0.5256 0.6796 0.100 Uiso d PR 0.063(3) 1 A 2
N N4 0.72721(19) 0.45059(12) -0.1442(2) 0.0309(5) Uani d . 1 1 . .
O O1 0.7696(2) 0.50433(13) -0.0788(2) 0.0544(6) Uani d . 1 1 . .
O O2 0.6392(2) 0.46146(17) -0.2082(3) 0.0807(10) Uani d . 1 1 . .
O O3 0.77059(19) 0.38352(12) -0.1461(2) 0.0521(6) Uani d . 1 1 . .

loop_
_atom_site_aniso_label
_atom_site_aniso_U_11
_atom_site_aniso_U_22
_atom_site_aniso_U_33
_atom_site_aniso_U_12
_atom_site_aniso_U_13
_atom_site_aniso_U_23
Ag1 0.03243(13) 0.03166(13) 0.03064(12) 0.00682(8) 0.00031(9) 0.00448(8)
N1 0.0263(11) 0.0307(11) 0.0361(12) 0.0013(9) -0.0021(9) 0.0028(9)
N2 0.0270(11) 0.0292(11) 0.0298(11) -0.0012(8) 0.0004(9) -0.0015(9)
N3 0.0403(13) 0.0306(11) 0.0324(12) -0.0062(9) -0.0075(10) 0.0020(9)
C1 0.0271(13) 0.0353(14) 0.0360(14) 0.0018(10) 0.0035(11) -0.0005(11)
C2 0.0249(12) 0.0312(13) 0.0402(14) 0.0039(10) -0.0003(11) -0.0028(11)
C3 0.0261(12) 0.0207(11) 0.0365(13) -0.0034(9) -0.0055(11) -0.0014(10)
C4 0.0284(13) 0.0354(14) 0.0427(15) 0.0014(11) 0.0040(12) 0.0086(12)
C5 0.0266(13) 0.0375(15) 0.0480(17) 0.0055(11) 0.0022(12) 0.0085(12)
C6 0.0279(13) 0.0272(13) 0.0451(15) -0.0028(10) -0.0075(12) 0.0051(11)
C7 0.0359(14) 0.0239(12) 0.0249(11) -0.0003(10) -0.0053(10) 0.0037(10)
C8 0.0285(12) 0.0272(12) 0.0253(12) 0.0015(10) -0.0010(10) -0.0009(9)
C9 0.0301(13) 0.0391(15) 0.0358(14) 0.0001(11) 0.0030(11) -0.0003(12)
C10 0.0436(16) 0.0423(16) 0.0309(13) 0.0084(13) 0.0071(12) -0.0037(12)
C11 0.0474(16) 0.0306(13) 0.0283(12) 0.0044(12) -0.0044(12) -0.0053(11)
S1 0.0319(3) 0.0323(3) 0.0423(4) -0.0020(3) 0.0062(3) -0.0029(3)
O4 0.0266(10) 0.0654(14) 0.0718(15) -0.0028(10) 0.0073(10) -0.0272(13)
C12 0.0343(15) 0.0469(17) 0.0360(14) -0.0019(12) -0.0018(12) -0.0044(13)
C13 0.0429(17) 0.063(2) 0.0353(15) -0.0057(15) 0.0019(13) -0.0093(14)
S2 0.0469(5) 0.0423(5) 0.0318(4) -0.0074(3) 0.0008(3) -0.0013(3)
S2' 0.057(9) 0.081(11) 0.040(7) -0.001(7) 0.004(6) 0.001(7)
O5 0.0421(12) 0.0470(12) 0.0565(13) -0.0080(9) 0.0009(10) 0.0018(10)
C14 0.043(2) 0.141(4) 0.075(3) -0.001(2) -0.001(2) 0.009(3)
C15 0.113(4) 0.042(2) 0.095(3) -0.023(2) 0.024(3) -0.003(2)
N4 0.0269(11) 0.0321(12) 0.0340(12) 0.0015(9) 0.0039(9) -0.0025(9)
O1 0.0673(15) 0.0464(12) 0.0498(13) -0.0149(11) 0.0055(11) -0.0193(11)
O2 0.0514(15) 0.0690(17) 0.119(3) 0.0119(13) -0.0377(17) 0.0006(17)
O3 0.0473(13) 0.0342(11) 0.0748(16) 0.0130(9) 0.0028(12) 0.0001(11)

loop_
_atom_type_symbol
_atom_type_description
_atom_type_scat_dispersion_real
_atom_type_scat_dispersion_imag
_atom_type_scat_source
C C 0.0033 0.0016 'International Tables Vol C Tables 4.2.6.8 and 6.1.1.4'
H H 0.0000 0.0000 'International Tables Vol C Tables 4.2.6.8 and 6.1.1.4'
N N 0.0061 0.0033 'International Tables Vol C Tables 4.2.6.8 and 6.1.1.4'
O O 0.0106 0.0060 'International Tables Vol C Tables 4.2.6.8 and 6.1.1.4'
S S 0.1246 0.1234 'International Tables Vol C Tables 4.2.6.8 and 6.1.1.4'
Ag Ag -0.8971 1.1015 'International Tables Vol C Tables 4.2.6.8 and 6.1.1.4'

loop_
_geom_angle_atom_site_label_1
_geom_angle_atom_site_label_2
_geom_angle_atom_site_label_3
_geom_angle_site_symmetry_1
_geom_angle_site_symmetry_3
_geom_angle
N2 Ag1 N1 2_655 . 175.37(8)
C5 N1 C1 . . 117.0(2)
C5 N1 Ag1 . . 122.74(17)
C1 N1 Ag1 . . 120.11(19)
C9 N2 C8 . . 119.5(2)
C9 N2 Ag1 . 2_645 116.62(17)
C8 N2 Ag1 . 2_645 123.85(17)
C7 N3 C6 . . 123.7(2)
C7 N3 H3 . . 118.2
C6 N3 H3 . . 118.2
N1 C1 C2 . . 122.7(3)
N1 C1 H1 . . 118.6
C2 C1 H1 . . 118.6
C1 C2 C3 . . 120.2(2)
C1 C2 H2 . . 119.9
C3 C2 H2 . . 119.9
C4 C3 C2 . . 116.9(2)
C4 C3 C6 . . 122.6(2)
C2 C3 C6 . . 120.5(2)
C5 C4 C3 . . 119.8(3)
C5 C4 H4 . . 120.1
C3 C4 H4 . . 120.1
N1 C5 C4 . . 123.3(3)
N1 C5 H5 . . 118.3
C4 C5 H5 . . 118.3
N3 C6 C3 . . 115.3(2)
N3 C6 H6A . . 108.5
C3 C6 H6A . . 108.5
N3 C6 H6B . . 108.5
C3 C6 H6B . . 108.5
H6A C6 H6B . . 107.5
N3 C7 C11 . . 120.3(2)
N3 C7 C8 . . 122.5(2)
C11 C7 C8 . . 117.2(2)
N2 C8 C7 . . 122.4(2)
N2 C8 H8 . . 118.8
C7 C8 H8 . . 118.8
N2 C9 C10 . . 121.4(3)
N2 C9 H9 . . 119.3
C10 C9 H9 . . 119.3
C11 C10 C9 . . 119.7(3)
C11 C10 H10 . . 120.2
C9 C10 H10 . . 120.2
C10 C11 C7 . . 119.8(2)
C10 C11 H11 . . 120.1
C7 C11 H11 . . 120.1
O4 S1 C12 . . 105.96(13)
O4 S1 C13 . . 106.77(15)
C12 S1 C13 . . 97.50(14)
S1 C12 H12A . . 109.5
S1 C12 H12B . . 109.5
H12A C12 H12B . . 109.5
S1 C12 H12C . . 109.5
H12A C12 H12C . . 109.5
H12B C12 H12C . . 109.5
S1 C13 H13A . . 109.5
S1 C13 H13B . . 109.5
H13A C13 H13B . . 109.5
S1 C13 H13C . . 109.5
H13A C13 H13C . . 109.5
H13B C13 H13C . . 109.5
O5 S2 C14 . . 106.70(18)
O5 S2 C15 . . 105.90(18)
C14 S2 C15 . . 99.3(3)
O5 S2 H14E . . 124.0
C15 S2 H14E . . 115.4
O5 S2 H15F . . 124.0
C14 S2 H15F . . 114.4
H14E S2 H15F . . 111.1
O5 S2' C15 . . 110.8(9)
O5 S2' C14 . . 101.6(9)
C15 S2' C14 . . 105.3(9)
S2 O5 S2' . . 51.5(6)
S2 C14 H14A . . 109.5
S2' C14 H14A . . 129.7
S2 C14 H14B . . 109.5
S2' C14 H14B . . 119.4
H14A C14 H14B . . 109.5
S2 C14 H14C . . 109.5
S2' C14 H14C . . 65.7
H14A C14 H14C . . 109.5
H14B C14 H14C . . 109.5
S2 C14 H14D . . 121.4
S2' C14 H14D . . 109.4
H14B C14 H14D . . 126.1
H14C C14 H14D . . 70.5
S2 C14 H14E . . 65.5
S2' C14 H14E . . 109.5
H14A C14 H14E . . 70.9
H14B C14 H14E . . 75.3
H14C C14 H14E . . 174.3
H14D C14 H14E . . 109.5
S2 C14 H14F . . 127.7
S2' C14 H14F . . 109.5
H14A C14 H14F . . 117.6
H14C C14 H14F . . 75.5
H14D C14 H14F . . 109.5
H14E C14 H14F . . 109.5
S2' C15 S2 . . 46.3(6)
S2' C15 H15A . . 126.5
S2 C15 H15A . . 109.5
S2' C15 H15B . . 63.2
S2 C15 H15B . . 109.5
H15A C15 H15B . . 109.5
S2' C15 H15C . . 123.2
S2 C15 H15C . . 109.5
H15A C15 H15C . . 109.5
H15B C15 H15C . . 109.5
S2' C15 H15D . . 109.6
S2 C15 H15D . . 124.9
H15B C15 H15D . . 72.5
H15C C15 H15D . . 121.8
S2' C15 H15E . . 109.4
S2 C15 H15E . . 124.8
H15A C15 H15E . . 120.3
H15B C15 H15E . . 76.1
H15D C15 H15E . . 109.5
S2' C15 H15F . . 109.4
S2 C15 H15F . . 63.1
H15A C15 H15F . . 72.7
H15B C15 H15F . . 172.3
H15C C15 H15F . . 76.1
H15D C15 H15F . . 109.5
H15E C15 H15F . . 109.5
O2 N4 O1 . . 120.9(2)
O2 N4 O3 . . 117.7(2)
O1 N4 O3 . . 121.3(2)

loop_
_geom_bond_atom_site_label_1
_geom_bond_atom_site_label_2
_geom_bond_site_symmetry_2
_geom_bond_distance
Ag1 N2 2_655 2.158(2)
Ag1 N1 . 2.162(2)
N1 C5 . 1.337(4)
N1 C1 . 1.350(3)
N2 C9 . 1.343(4)
N2 C8 . 1.345(3)
N2 Ag1 2_645 2.158(2)
N3 C7 . 1.383(3)
N3 C6 . 1.443(4)
N3 H3 . 0.8800
C1 C2 . 1.378(4)
C1 H1 . 0.9500
C2 C3 . 1.389(4)
C2 H2 . 0.9500
C3 C4 . 1.388(4)
C3 C6 . 1.523(3)
C4 C5 . 1.382(4)
C4 H4 . 0.9500
C5 H5 . 0.9500
C6 H6A . 0.9900
C6 H6B . 0.9900
C7 C11 . 1.396(4)
C7 C8 . 1.402(3)
C8 H8 . 0.9500
C9 C10 . 1.381(4)
C9 H9 . 0.9500
C10 C11 . 1.380(4)
C10 H10 . 0.9500
C11 H11 . 0.9500
S1 O4 . 1.501(2)
S1 C12 . 1.784(3)
S1 C13 . 1.785(3)
C12 H12A . 0.9800
C12 H12B . 0.9800
C12 H12C . 0.9800
C13 H13A . 0.9800
C13 H13B . 0.9800
C13 H13C . 0.9800
S2 O5 . 1.492(2)
S2 C14 . 1.764(4)
S2 C15 . 1.777(4)
S2 H14E . 1.6245
S2 H15F . 1.5946
S2' O5 . 1.579(16)
S2' C15 . 1.597(16)
S2' C14 . 1.794(17)
C14 H14A . 0.9800
C14 H14B . 0.9800
C14 H14C . 0.9800
C14 H14D . 0.9799
C14 H14E . 0.9799
C14 H14F . 0.9800
C15 H15A . 0.9800
C15 H15B . 0.9800
C15 H15C . 0.9800
C15 H15D . 0.9800
C15 H15E . 0.9801
C15 H15F . 0.9799
N4 O2 . 1.224(3)
N4 O1 . 1.228(3)
N4 O3 . 1.236(3)

loop_
_geom_hbond_atom_site_label_D
_geom_hbond_atom_site_label_H
_geom_hbond_atom_site_label_A
_geom_hbond_site_symmetry_A
_geom_hbond_distance_DH
_geom_hbond_distance_HA
_geom_hbond_distance_DA
_geom_hbond_angle_DHA
_geom_hbond_publ_flag
N3 H3 O3 1_556 0.88 2.17 3.042(3) 173.3 y
C1 H1 O1 . 0.95 2.55 3.306(4) 136.4 y
C5 H5 O2 3_665 0.95 2.32 3.151(3) 145.4 y
C6 H6A O3 4_566 0.99 2.42 3.405(4) 174.8 y
C8 H8 O3 4_566 0.95 2.55 3.480(4) 167.6 y
C10 H10 O4 3_666 0.95 2.44 3.309(4) 152.2 y
C12 H12A O5 . 0.98 2.43 3.377(4) 161.4 y
C12 H12B O5 4_575 0.98 2.55 3.478(4) 158.6 y
C12 H12C O3 3_765 0.98 2.35 3.270(4) 156.0 y
C13 H13A O1 . 0.98 2.53 3.292(4) 134.4 y
C15 H15C O2 1_556 0.98 2.59 3.470(6) 148.9 y

loop_
_geom_torsion_atom_site_label_1
_geom_torsion_atom_site_label_2
_geom_torsion_atom_site_label_3
_geom_torsion_atom_site_label_4
_geom_torsion_site_symmetry_1
_geom_torsion
C5 N1 C1 C2 . 0.1(4)
Ag1 N1 C1 C2 . 176.35(19)
N1 C1 C2 C3 . -0.5(4)
C1 C2 C3 C4 . 0.4(4)
C1 C2 C3 C6 . -178.5(2)
C2 C3 C4 C5 . 0.0(4)
C6 C3 C4 C5 . 178.9(2)
C1 N1 C5 C4 . 0.3(4)
Ag1 N1 C5 C4 . -175.8(2)
C3 C4 C5 N1 . -0.4(4)
C7 N3 C6 C3 . 76.5(3)
C4 C3 C6 N3 . -9.4(3)
C2 C3 C6 N3 . 169.5(2)
C6 N3 C7 C11 . -154.1(2)
C6 N3 C7 C8 . 27.1(4)
C9 N2 C8 C7 . 0.0(4)
Ag1 N2 C8 C7 2_645 176.86(17)
N3 C7 C8 N2 . 177.5(2)
C11 C7 C8 N2 . -1.3(3)
C8 N2 C9 C10 . 1.0(4)
Ag1 N2 C9 C10 2_645 -176.0(2)
N2 C9 C10 C11 . -0.8(4)
C9 C10 C11 C7 . -0.5(4)
N3 C7 C11 C10 . -177.3(2)
C8 C7 C11 C10 . 1.5(4)
C14 S2 O5 S2' . -58.3(8)
C15 S2 O5 S2' . 46.9(8)
C15 S2' O5 S2 . -56.6(7)
C14 S2' O5 S2 . 54.9(5)
O5 S2 C14 S2' . 57.3(8)
C15 S2 C14 S2' . -52.5(8)
O5 S2' C14 S2 . -51.1(5)
C15 S2' C14 S2 . 64.6(6)
O5 S2' C15 S2 . 49.4(6)
C14 S2' C15 S2 . -59.7(7)
O5 S2 C15 S2' . -51.4(8)
C14 S2 C15 S2' . 59.1(8)
